data_7237801
loop_
_publ_author_name
'Zhang, Qing'
'Sun, Shuaiqiang'
'Liu, Wei'
'Leng, Panpan'
'Lv, Xialei'
'Wang, Yaxiong'
'Chen, Hongting'
'Ye, Shaofeng'
'Zhuang, Shaoqing'
'Wang, Lei'

_publ_section_title
;
 Integrating TADF luminogens with AIE characteristics using a novel
 acridine--carbazole hybrid as donor for high-performance and low
 efficiency roll-off OLEDs
;
_journal_issue 31
_journal_name_full 'Journal of Materials Chemistry C'
_journal_page_first 9487
_journal_paper_doi 10.1039/C9TC01329F
_journal_volume 7
_journal_year 2019
_chemical_formula_moiety ' 2(C49 H36 N4), 3(C H Cl3)'
_chemical_formula_sum 'C101 H75 Cl9 N8'
_chemical_formula_weight 1719.74
_space_group_crystal_system triclinic
_space_group_IT_number 2
_space_group_name_Hall '-P 1'
_space_group_name_H-M_alt 'P -1'
_atom_sites_solution_hydrogens geom
_audit_creation_method SHELXL-2018/3
_audit_update_record
;
2018-11-07 deposited with the CCDC.	2019-04-16 downloaded from the CCDC.
;
_cell_angle_alpha 68.3560(10)
_cell_angle_beta 87.7310(10)
_cell_angle_gamma 72.4060(10)
_cell_formula_units_Z 1
_cell_length_a 9.2204(2)
_cell_length_b 14.1323(2)
_cell_length_c 18.1564(3)
_cell_measurement_reflns_used 39372
_cell_measurement_temperature 100(2)
_cell_measurement_theta_max 73.4710
_cell_measurement_theta_min 2.6250
_cell_volume 2089.29(7)
_computing_structure_refinement 'SHELXL-2018/3 (Sheldrick, 2018)'
_computing_structure_solution 'SHELXT 2018/2 (Sheldrick, 2018)'
_diffrn_ambient_temperature 100(2)
_diffrn_measured_fraction_theta_full 0.996
_diffrn_measured_fraction_theta_max 0.985
_diffrn_measurement_device_type 'XtaLAB AFC12 (RINC): Kappa single'
_diffrn_radiation_type CuK\a
_diffrn_radiation_wavelength 1.54184
_diffrn_reflns_av_R_equivalents 0.0340
_diffrn_reflns_av_unetI/netI 0.0152
_diffrn_reflns_Laue_measured_fraction_full 0.996
_diffrn_reflns_Laue_measured_fraction_max 0.985
_diffrn_reflns_limit_h_max 11
_diffrn_reflns_limit_h_min -11
_diffrn_reflns_limit_k_max 17
_diffrn_reflns_limit_k_min -17
_diffrn_reflns_limit_l_max 22
_diffrn_reflns_limit_l_min -22
_diffrn_reflns_number 53339
_diffrn_reflns_point_group_measured_fraction_full 0.996
_diffrn_reflns_point_group_measured_fraction_max 0.985
_diffrn_reflns_theta_full 67.684
_diffrn_reflns_theta_max 73.868
_diffrn_reflns_theta_min 2.627
_exptl_absorpt_coefficient_mu 3.191
_exptl_absorpt_correction_T_max 1.00000
_exptl_absorpt_correction_T_min 0.37897
_exptl_absorpt_correction_type multi-scan
_exptl_absorpt_process_details
;
CrysAlisPro 1.171.39.28b (Rigaku Oxford Diffraction, 2015)
Empirical absorption correction using spherical harmonics,
 implemented in SCALE3 ABSPACK scaling algorithm.
;
_exptl_crystal_colour 'light yellow green'
_exptl_crystal_density_diffrn 1.367
_exptl_crystal_description block
_exptl_crystal_F_000 890
_exptl_crystal_size_max 0.350
_exptl_crystal_size_mid 0.200
_exptl_crystal_size_min 0.100
_refine_diff_density_max 1.139
_refine_diff_density_min -0.878
_refine_diff_density_rms 0.062
_refine_ls_extinction_method none
_refine_ls_goodness_of_fit_ref 1.036
_refine_ls_hydrogen_treatment constr
_refine_ls_matrix_type full
_refine_ls_number_parameters 695
_refine_ls_number_reflns 8344
_refine_ls_number_restraints 1243
_refine_ls_restrained_S_all 1.018
_refine_ls_R_factor_all 0.0573
_refine_ls_R_factor_gt 0.0560
_refine_ls_shift/su_max 0.000
_refine_ls_shift/su_mean 0.000
_refine_ls_structure_factor_coef Fsqd
_refine_ls_weighting_details 'w=1/[\s^2^(Fo^2^)+(0.0696P)^2^+1.8972P] where P=(Fo^2^+2Fc^2^)/3'
_refine_ls_weighting_scheme calc
_refine_ls_wR_factor_gt 0.1448
_refine_ls_wR_factor_ref 0.1458
_reflns_Friedel_coverage 0.000
_reflns_number_gt 7951
_reflns_number_total 8344
_reflns_threshold_expression 'I > 2\s(I)'
_cod_data_source_file c9tc01329f2.cif
_cod_data_source_block 34AcCz-PM
_cod_database_code 7237801
_shelx_shelxl_version_number 2018/3
_shelx_space_group_comment
;
The symmetry employed for this shelxl refinement is uniquely defined
by the following loop, which should always be used as a source of
symmetry information in preference to the above space-group names.
They are only intended as comments.
;
_shelx_estimated_absorpt_t_min 0.401
_shelx_estimated_absorpt_t_max 0.741

loop_
_space_group_symop_operation_xyz
'x, y, z'
'-x, -y, -z'

loop_
_atom_site_label
_atom_site_type_symbol
_atom_site_fract_x
_atom_site_fract_y
_atom_site_fract_z
_atom_site_U_iso_or_equiv
_atom_site_adp_type
_atom_site_occupancy
_atom_site_site_symmetry_order
_atom_site_calc_flag
_atom_site_refinement_flags_posn
_atom_site_refinement_flags_adp
_atom_site_refinement_flags_occupancy
_atom_site_disorder_assembly
_atom_site_disorder_group
Cl1 Cl 0.80385(18) 0.07314(13) 0.53656(9) 0.0658(4) Uani 0.5 1 d D U P A -1
Cl2 Cl 0.9923(3) -0.12582(16) 0.53193(16) 0.0976(8) Uani 0.5 1 d . U P A -1
Cl3 Cl 1.0753(4) 0.0687(3) 0.45366(13) 0.1282(12) Uani 0.5 1 d D U P A -1
Cl4' Cl 0.7385(16) 0.6377(8) 0.8005(6) 0.0565(14) Uani 0.37(2) 1 d D U P B 2
Cl4 Cl 0.7523(9) 0.6229(6) 0.8170(6) 0.0684(13) Uani 0.63(2) 1 d D U P B 1
Cl5 Cl 0.9726(4) 0.6695(3) 0.8992(2) 0.0588(6) Uani 0.63(2) 1 d . U P B 1
Cl5' Cl 0.9460(14) 0.6446(12) 0.9084(5) 0.078(2) Uani 0.37(2) 1 d . U P B 2
Cl6 Cl 0.8414(8) 0.8152(4) 0.7420(3) 0.0628(11) Uani 0.63(2) 1 d . U P B 1
Cl6' Cl 0.8791(16) 0.7972(9) 0.7454(6) 0.0644(17) Uani 0.37(2) 1 d . U P B 2
N1 N 0.3265(13) 0.4037(7) 0.4764(6) 0.0263(13) Uani 0.621(8) 1 d . U P C 3
N1' N 0.314(2) 0.4174(13) 0.4844(9) 0.0245(18) Uani 0.379(8) 1 d . U P C 4
N2' N 0.4489(14) 0.5059(9) 0.3806(6) 0.0262(17) Uani 0.379(8) 1 d . U P C 4
N2 N 0.3185(8) 0.5854(5) 0.4463(4) 0.0234(12) Uani 0.621(8) 1 d D U P C 3
N3 N 0.57728(19) 0.95682(13) 0.21291(10) 0.0320(4) Uani 1 1 d . . . . .
N4 N 0.20851(18) 1.25524(12) -0.05723(10) 0.0283(3) Uani 1 1 d . . . . .
C3 C 0.1209(9) 0.4171(5) 0.5923(5) 0.0337(18) Uani 0.621(8) 1 d G . P C 3
H3 H 0.152292 0.354456 0.580082 0.040 Uiso 0.621(8) 1 calc R U P C 3
C4 C 0.1749(7) 0.5027(5) 0.5516(4) 0.0246(9) Uani 0.621(8) 1 d G U P C 3
C5 C 0.1290(5) 0.5944(4) 0.5695(3) 0.0334(10) Uani 0.621(8) 1 d G U P C 3
H5 H 0.165872 0.652859 0.541600 0.040 Uiso 0.621(8) 1 calc R U P C 3
C6 C 0.0291(5) 0.6005(4) 0.6281(3) 0.0377(11) Uani 0.621(8) 1 d G U P C 3
H6 H -0.002261 0.663168 0.640355 0.045 Uiso 0.621(8) 1 calc R U P C 3
C1 C -0.0249(6) 0.5149(5) 0.6689(3) 0.0364(12) Uani 0.621(8) 1 d G U P C 3
H1 H -0.093119 0.519121 0.708974 0.044 Uiso 0.621(8) 1 calc R U P C 3
C2 C 0.0210(8) 0.4232(4) 0.6510(5) 0.0374(11) Uani 0.621(8) 1 d G U P C 3
H2 H -0.015844 0.364764 0.678839 0.045 Uiso 0.621(8) 1 calc R U P C 3
C3' C 0.3974(10) 0.2386(7) 0.4325(6) 0.0410(15) Uani 0.379(8) 1 d G U P C 4
H3' H 0.312389 0.244775 0.463628 0.049 Uiso 0.379(8) 1 calc R U P C 4
C2' C 0.4551(9) 0.1482(6) 0.4136(5) 0.0459(15) Uani 0.379(8) 1 d G U P C 4
H2' H 0.409415 0.092538 0.431803 0.055 Uiso 0.379(8) 1 calc R U P C 4
C1' C 0.5795(8) 0.1392(6) 0.3680(4) 0.0439(15) Uani 0.379(8) 1 d G U P C 4
H1' H 0.618922 0.077374 0.355067 0.053 Uiso 0.379(8) 1 calc R U P C 4
C6' C 0.6463(6) 0.2206(7) 0.3413(4) 0.0436(14) Uani 0.379(8) 1 d G U P C 4
H6' H 0.731405 0.214448 0.310156 0.052 Uiso 0.379(8) 1 calc R U P C 4
C5' C 0.5887(8) 0.3110(6) 0.3602(4) 0.0393(13) Uani 0.379(8) 1 d G U P C 4
H5' H 0.634382 0.366686 0.341980 0.047 Uiso 0.379(8) 1 calc R U P C 4
C4' C 0.4643(10) 0.3200(6) 0.4058(6) 0.0330(12) Uani 0.379(8) 1 d G U P C 4
C7 C 0.2796(9) 0.4955(7) 0.4873(4) 0.0231(13) Uani 0.621(8) 1 d D U P C 3
C7' C 0.4056(17) 0.4190(9) 0.4252(8) 0.0269(16) Uani 0.379(8) 1 d . U P C 4
C8 C 0.4186(10) 0.3993(5) 0.4178(5) 0.0278(12) Uani 0.621(8) 1 d . U P C 3
C8' C 0.2587(15) 0.5070(10) 0.5006(7) 0.0230(17) Uani 0.379(8) 1 d . U P C 4
C9' C 0.2982(17) 0.5981(12) 0.4577(8) 0.0255(18) Uani 0.379(8) 1 d . U P C 4
H9' H 0.259541 0.661589 0.468583 0.031 Uiso 0.379(8) 1 calc R U P C 4
C9 C 0.4614(11) 0.4877(6) 0.3705(5) 0.0269(12) Uani 0.621(8) 1 d D U P C 3
H9 H 0.523899 0.484753 0.327991 0.032 Uiso 0.621(8) 1 calc R U P C 3
C10 C 0.4107(10) 0.5802(7) 0.3867(4) 0.0224(14) Uani 0.621(8) 1 d D U P C 3
C10' C 0.3951(18) 0.5934(11) 0.3991(8) 0.0222(17) Uani 0.379(8) 1 d . U P C 4
C12 C 0.3894(6) 0.2240(4) 0.4370(4) 0.0423(10) Uani 0.621(8) 1 d G U P C 3
H12 H 0.302766 0.240760 0.465389 0.051 Uiso 0.621(8) 1 calc R U P C 3
C13 C 0.4339(6) 0.1275(4) 0.4257(4) 0.0490(10) Uani 0.621(8) 1 d G U P C 3
H13 H 0.377674 0.078329 0.446311 0.059 Uiso 0.621(8) 1 calc R U P C 3
C14 C 0.5606(5) 0.1030(3) 0.3841(3) 0.0493(11) Uani 0.621(8) 1 d G U P C 3
H14 H 0.590975 0.037089 0.376369 0.059 Uiso 0.621(8) 1 calc R U P C 3
C15 C 0.6428(4) 0.1750(4) 0.3539(2) 0.0437(10) Uani 0.621(8) 1 d G U P C 3
H15 H 0.729369 0.158278 0.325505 0.052 Uiso 0.621(8) 1 calc R U P C 3
C16 C 0.5983(4) 0.2715(4) 0.3652(2) 0.0390(9) Uani 0.621(8) 1 d G U P C 3
H16 H 0.654463 0.320708 0.344583 0.047 Uiso 0.621(8) 1 calc R U P C 3
C11 C 0.4716(6) 0.2960(3) 0.4068(3) 0.0349(9) Uani 0.621(8) 1 d G U P C 3
C16' C 0.1051(16) 0.4115(8) 0.5978(8) 0.032(3) Uani 0.379(8) 1 d G . P C 4
H16' H 0.142802 0.353362 0.580582 0.038 Uiso 0.379(8) 1 calc R U P C 4
C11' C 0.1525(13) 0.5018(9) 0.5645(6) 0.0336(17) Uani 0.379(8) 1 d G U P C 4
C12' C 0.0974(10) 0.5869(7) 0.5897(5) 0.0327(15) Uani 0.379(8) 1 d G U P C 4
H12' H 0.129811 0.648646 0.566918 0.039 Uiso 0.379(8) 1 calc R U P C 4
C13' C -0.0053(9) 0.5818(5) 0.6481(5) 0.0361(15) Uani 0.379(8) 1 d G U P C 4
H13' H -0.042962 0.639987 0.665313 0.043 Uiso 0.379(8) 1 calc R U P C 4
C14' C -0.0527(10) 0.4915(6) 0.6814(5) 0.0312(15) Uani 0.379(8) 1 d G U P C 4
H14' H -0.122855 0.488016 0.721343 0.037 Uiso 0.379(8) 1 calc R U P C 4
C15' C 0.0025(14) 0.4064(7) 0.6562(7) 0.0332(15) Uani 0.379(8) 1 d G U P C 4
H15' H -0.029975 0.344703 0.678978 0.040 Uiso 0.379(8) 1 calc R U P C 4
C17 C 0.4514(2) 0.68174(15) 0.34519(11) 0.0289(4) Uani 1 1 d . . . . .
C18 C 0.4043(3) 0.77238(17) 0.36450(13) 0.0380(5) Uani 1 1 d . . . . .
H18 H 0.343134 0.772319 0.407869 0.046 Uiso 1 1 calc R U . . .
C19 C 0.4455(3) 0.86296(17) 0.32121(13) 0.0377(5) Uani 1 1 d . . . . .
H19 H 0.412601 0.924444 0.334886 0.045 Uiso 1 1 calc R U . . .
C20 C 0.5346(2) 0.86322(15) 0.25820(11) 0.0282(4) Uani 1 1 d . . . . .
C21 C 0.5841(2) 0.77328(17) 0.23903(13) 0.0328(4) Uani 1 1 d . . . . .
H21 H 0.646310 0.773268 0.196049 0.039 Uiso 1 1 calc R U . . .
C22 C 0.5428(2) 0.68295(16) 0.28264(13) 0.0322(4) Uani 1 1 d . . . . .
H22 H 0.577760 0.621138 0.269439 0.039 Uiso 1 1 calc R U . . .
C23 C 0.7127(2) 0.96619(15) 0.23619(12) 0.0289(4) Uani 1 1 d . . . . .
C24 C 0.8025(2) 0.88682(17) 0.30445(13) 0.0350(4) Uani 1 1 d . . . . .
H24 H 0.769342 0.827510 0.335043 0.042 Uiso 1 1 calc R U . . .
C25 C 0.9386(3) 0.89405(18) 0.32762(14) 0.0411(5) Uani 1 1 d . . . . .
H25 H 0.998534 0.839712 0.373759 0.049 Uiso 1 1 calc R U . . .
C26 C 0.9875(3) 0.98056(19) 0.28354(15) 0.0425(5) Uani 1 1 d . . . . .
H26 H 1.080835 0.986022 0.299152 0.051 Uiso 1 1 calc R U . . .
C27 C 0.8984(2) 1.05902(17) 0.21636(14) 0.0364(5) Uani 1 1 d . . . . .
H27 H 0.932205 1.118292 0.186430 0.044 Uiso 1 1 calc R U . . .
C28 C 0.7606(2) 1.05392(15) 0.19115(12) 0.0284(4) Uani 1 1 d . . . . .
C29 C 0.6679(2) 1.14482(14) 0.11720(11) 0.0259(4) Uani 1 1 d . . . . .
C30 C 0.7703(2) 1.15314(15) 0.04720(12) 0.0309(4) Uani 1 1 d . . . . .
H30A H 0.850663 1.181828 0.054498 0.046 Uiso 1 1 calc R U . . .
H30B H 0.708368 1.200941 -0.002742 0.046 Uiso 1 1 calc R U . . .
H30C H 0.816824 1.081916 0.045389 0.046 Uiso 1 1 calc R U . . .
C31 C 0.6207(2) 1.24646(16) 0.13733(14) 0.0349(4) Uani 1 1 d . . . . .
H31A H 0.581051 1.230239 0.189954 0.052 Uiso 1 1 calc R U . . .
H31B H 0.541297 1.302992 0.097416 0.052 Uiso 1 1 calc R U . . .
H31C H 0.709654 1.270667 0.137390 0.052 Uiso 1 1 calc R U . . .
C32 C 0.4856(2) 1.03282(15) 0.14345(11) 0.0274(4) Uani 1 1 d . . . . .
C33 C 0.5237(2) 1.12466(14) 0.09637(11) 0.0249(4) Uani 1 1 d . . . . .
C34 C 0.4225(2) 1.19811(14) 0.02846(11) 0.0245(4) Uani 1 1 d . . . . .
C35 C 0.4099(2) 1.30455(14) -0.03223(11) 0.0253(4) Uani 1 1 d . . . . .
C36 C 0.4933(2) 1.37785(15) -0.04978(13) 0.0311(4) Uani 1 1 d . . . . .
H36 H 0.584256 1.360483 -0.018186 0.037 Uiso 1 1 calc R U . . .
C37 C 0.4428(2) 1.47526(15) -0.11308(14) 0.0354(5) Uani 1 1 d . . . . .
H37 H 0.498605 1.524760 -0.123526 0.042 Uiso 1 1 calc R U . . .
C38 C 0.3123(2) 1.50205(15) -0.16157(13) 0.0340(4) Uani 1 1 d . . . . .
H38 H 0.280805 1.569164 -0.204813 0.041 Uiso 1 1 calc R U . . .
C39 C 0.2276(2) 1.43218(15) -0.14769(12) 0.0312(4) Uani 1 1 d . . . . .
H39 H 0.139332 1.449436 -0.181247 0.037 Uiso 1 1 calc R U . . .
C40 C 0.2767(2) 1.33535(14) -0.08249(11) 0.0264(4) Uani 1 1 d . . . . .
C41 C 0.2942(2) 1.17347(15) 0.00993(11) 0.0266(4) Uani 1 1 d . . . . .
C42 C 0.2580(2) 1.08222(16) 0.05775(12) 0.0321(4) Uani 1 1 d . . . . .
H42 H 0.170022 1.067985 0.044751 0.039 Uiso 1 1 calc R U . . .
C43 C 0.3535(2) 1.01377(16) 0.12412(13) 0.0338(4) Uani 1 1 d . . . . .
H43 H 0.330066 0.951665 0.158093 0.041 Uiso 1 1 calc R U . . .
C44 C 0.0775(2) 1.25362(15) -0.09482(11) 0.0275(4) Uani 1 1 d . . . . .
C45 C -0.0561(2) 1.33939(17) -0.11259(12) 0.0346(4) Uani 1 1 d . . . . .
H45 H -0.061878 1.398475 -0.098137 0.041 Uiso 1 1 calc R U . . .
C46 C -0.1811(2) 1.33758(19) -0.15181(13) 0.0422(5) Uani 1 1 d . . . . .
H46 H -0.271935 1.396738 -0.165570 0.051 Uiso 1 1 calc R U . . .
C47 C -0.1741(2) 1.2505(2) -0.17091(13) 0.0429(5) Uani 1 1 d . . . . .
H47 H -0.260352 1.249812 -0.197418 0.051 Uiso 1 1 calc R U . . .
C48 C -0.0420(2) 1.16433(19) -0.15155(12) 0.0370(5) Uani 1 1 d . . . . .
H48 H -0.038207 1.103766 -0.163666 0.044 Uiso 1 1 calc R U . . .
C49 C 0.0847(2) 1.16638(16) -0.11455(12) 0.0301(4) Uani 1 1 d . . . . .
H49 H 0.176535 1.108167 -0.102660 0.036 Uiso 1 1 calc R U . . .
C50 C 0.8079(3) 0.72294(19) 0.83125(16) 0.0447(5) Uani 1 1 d D . . . .
H50A H 0.722653 0.771623 0.848415 0.054 Uiso 0.37(2) 1 calc R U P B 2
H50 H 0.722301 0.762869 0.854524 0.054 Uiso 0.63(2) 1 calc R U P B 1
C51 C 0.9372(8) 0.0122(5) 0.4784(4) 0.088(2) Uani 0.5 1 d D U P A -1
H51 H 0.879430 0.026584 0.427955 0.106 Uiso 0.5 1 calc R U P A -1

loop_
_atom_site_aniso_label
_atom_site_aniso_U_11
_atom_site_aniso_U_22
_atom_site_aniso_U_33
_atom_site_aniso_U_23
_atom_site_aniso_U_13
_atom_site_aniso_U_12
Cl1 0.0710(9) 0.0769(9) 0.0510(8) -0.0358(7) -0.0077(6) -0.0086(7)
Cl2 0.1262(19) 0.0554(10) 0.0926(15) -0.0336(10) -0.0093(13) 0.0072(10)
Cl3 0.129(2) 0.213(3) 0.0617(12) -0.0143(17) 0.0155(13) -0.127(2)
Cl4' 0.059(2) 0.042(2) 0.075(3) -0.0242(17) 0.0261(15) -0.0244(18)
Cl4 0.0543(16) 0.0445(17) 0.128(4) -0.048(2) 0.041(2) -0.0300(15)
Cl5 0.0477(9) 0.0537(11) 0.0615(11) -0.0152(8) 0.0021(7) -0.0046(8)
Cl5' 0.066(3) 0.092(4) 0.051(2) -0.036(3) -0.0084(18) 0.025(3)
Cl6 0.082(2) 0.0601(12) 0.0520(13) -0.0141(10) -0.0011(15) -0.0379(13)
Cl6' 0.097(4) 0.078(3) 0.060(3) -0.043(3) 0.035(3) -0.068(3)
N1 0.032(2) 0.023(2) 0.023(2) -0.0062(14) -0.0049(15) -0.0102(16)
N1' 0.029(3) 0.023(3) 0.021(3) -0.003(2) -0.005(2) -0.013(2)
N2' 0.031(2) 0.024(3) 0.022(3) -0.002(2) -0.004(2) -0.013(2)
N2 0.027(2) 0.0214(18) 0.021(2) -0.0055(13) -0.0027(15) -0.0075(14)
N3 0.0291(8) 0.0259(8) 0.0315(9) 0.0050(7) -0.0083(7) -0.0140(7)
N4 0.0308(8) 0.0212(7) 0.0261(8) 0.0004(6) -0.0038(6) -0.0092(6)
C3 0.036(3) 0.029(4) 0.030(4) -0.002(3) -0.002(3) -0.010(3)
C4 0.027(2) 0.0251(15) 0.018(2) -0.0025(14) -0.0059(15) -0.0086(14)
C5 0.036(2) 0.0366(18) 0.026(2) -0.0083(18) 0.0087(16) -0.0151(16)
C6 0.040(2) 0.040(2) 0.031(2) -0.0095(18) 0.0108(17) -0.0140(16)
C1 0.033(2) 0.043(3) 0.024(2) -0.001(2) 0.0034(15) -0.0132(18)
C2 0.037(2) 0.037(2) 0.029(2) 0.0028(18) -0.0038(17) -0.0167(16)
C3' 0.048(2) 0.032(2) 0.040(2) -0.009(2) 0.001(2) -0.013(2)
C2' 0.057(3) 0.033(3) 0.045(3) -0.004(2) 0.008(2) -0.023(2)
C1' 0.059(3) 0.030(3) 0.040(3) -0.006(2) 0.009(2) -0.018(2)
C6' 0.056(2) 0.034(3) 0.041(3) -0.009(2) 0.003(2) -0.020(2)
C5' 0.049(2) 0.034(3) 0.034(2) -0.008(2) -0.0005(19) -0.017(2)
C4' 0.039(2) 0.028(2) 0.029(2) -0.003(2) -0.0025(19) -0.0151(19)
C7 0.026(2) 0.025(2) 0.016(2) -0.0049(16) -0.0050(14) -0.0070(16)
C7' 0.032(2) 0.025(3) 0.025(2) -0.006(2) -0.008(2) -0.013(2)
C8 0.0312(18) 0.028(2) 0.0221(18) -0.0050(16) -0.0039(14) -0.0106(17)
C8' 0.031(3) 0.018(2) 0.021(3) -0.006(2) -0.010(2) -0.009(2)
C9' 0.029(3) 0.023(3) 0.021(3) 0.000(2) -0.005(2) -0.013(2)
C9 0.0330(19) 0.024(2) 0.0228(19) -0.0073(14) -0.0017(14) -0.0090(16)
C10 0.024(2) 0.025(2) 0.016(2) -0.0043(16) -0.0021(15) -0.0080(17)
C10' 0.028(3) 0.021(3) 0.018(3) -0.005(2) -0.008(2) -0.008(2)
C12 0.0473(18) 0.0329(19) 0.0439(19) -0.0076(17) -0.0025(16) -0.0162(15)
C13 0.061(2) 0.034(2) 0.053(2) -0.0130(18) -0.0001(18) -0.0197(17)
C14 0.065(2) 0.032(2) 0.051(2) -0.0158(18) -0.0036(19) -0.0129(19)
C15 0.059(2) 0.031(2) 0.0404(19) -0.0151(17) 0.0065(16) -0.0116(18)
C16 0.0523(18) 0.030(2) 0.0329(17) -0.0101(17) 0.0015(14) -0.0117(17)
C11 0.0437(16) 0.0280(18) 0.0282(15) -0.0064(15) -0.0057(13) -0.0086(15)
C16' 0.035(5) 0.031(6) 0.024(5) 0.001(4) -0.005(4) -0.014(4)
C11' 0.033(3) 0.037(3) 0.023(3) -0.003(2) -0.004(2) -0.011(2)
C12' 0.044(3) 0.030(2) 0.026(3) -0.006(2) 0.007(3) -0.020(2)
C13' 0.046(3) 0.032(3) 0.028(3) -0.005(2) 0.009(2) -0.019(2)
C14' 0.038(3) 0.030(3) 0.023(3) -0.001(2) -0.003(2) -0.016(2)
C15' 0.038(3) 0.030(3) 0.026(3) -0.001(2) -0.001(2) -0.014(2)
C17 0.0259(9) 0.0260(9) 0.0253(9) 0.0037(7) -0.0090(7) -0.0104(7)
C18 0.0433(12) 0.0345(11) 0.0304(11) -0.0034(9) 0.0074(9) -0.0154(9)
C19 0.0442(12) 0.0268(10) 0.0367(12) -0.0059(9) 0.0040(9) -0.0111(9)
C20 0.0258(9) 0.0232(9) 0.0271(9) 0.0029(7) -0.0069(7) -0.0099(7)
C21 0.0299(10) 0.0348(10) 0.0331(11) -0.0083(8) 0.0036(8) -0.0148(8)
C22 0.0306(10) 0.0276(9) 0.0380(11) -0.0086(8) -0.0009(8) -0.0125(8)
C23 0.0277(9) 0.0273(9) 0.0295(10) -0.0064(8) -0.0042(7) -0.0097(7)
C24 0.0354(10) 0.0295(10) 0.0344(11) -0.0029(8) -0.0082(8) -0.0120(8)
C25 0.0421(12) 0.0371(11) 0.0375(12) -0.0046(9) -0.0159(9) -0.0126(9)
C26 0.0377(11) 0.0421(12) 0.0478(13) -0.0110(10) -0.0137(10) -0.0177(10)
C27 0.0342(10) 0.0329(10) 0.0425(12) -0.0094(9) -0.0062(9) -0.0157(8)
C28 0.0272(9) 0.0256(9) 0.0319(10) -0.0087(8) -0.0021(7) -0.0098(7)
C29 0.0258(9) 0.0201(8) 0.0300(10) -0.0055(7) 0.0004(7) -0.0094(7)
C30 0.0268(9) 0.0232(9) 0.0370(11) -0.0039(8) 0.0036(8) -0.0091(7)
C31 0.0350(10) 0.0265(10) 0.0446(12) -0.0140(9) -0.0028(9) -0.0099(8)
C32 0.0262(9) 0.0229(9) 0.0267(9) -0.0006(7) -0.0031(7) -0.0090(7)
C33 0.0250(9) 0.0213(8) 0.0266(9) -0.0054(7) 0.0013(7) -0.0092(7)
C34 0.0265(9) 0.0194(8) 0.0247(9) -0.0040(7) 0.0030(7) -0.0086(7)
C35 0.0282(9) 0.0178(8) 0.0264(9) -0.0049(7) 0.0046(7) -0.0067(7)
C36 0.0311(10) 0.0207(9) 0.0385(11) -0.0073(8) 0.0053(8) -0.0091(7)
C37 0.0358(10) 0.0190(9) 0.0463(12) -0.0066(8) 0.0107(9) -0.0096(8)
C38 0.0406(11) 0.0175(8) 0.0328(11) -0.0012(8) 0.0099(8) -0.0046(8)
C39 0.0352(10) 0.0223(9) 0.0272(10) -0.0028(7) 0.0028(8) -0.0045(7)
C40 0.0299(9) 0.0202(8) 0.0256(9) -0.0054(7) 0.0048(7) -0.0073(7)
C41 0.0271(9) 0.0220(8) 0.0249(9) -0.0019(7) -0.0019(7) -0.0078(7)
C42 0.0291(9) 0.0288(10) 0.0324(10) 0.0006(8) -0.0052(8) -0.0147(8)
C43 0.0328(10) 0.0272(9) 0.0336(11) 0.0038(8) -0.0047(8) -0.0167(8)
C44 0.0261(9) 0.0281(9) 0.0204(9) -0.0001(7) 0.0000(7) -0.0083(7)
C45 0.0327(10) 0.0304(10) 0.0273(10) -0.0017(8) 0.0035(8) -0.0030(8)
C46 0.0267(10) 0.0441(12) 0.0336(11) 0.0025(9) 0.0009(8) -0.0013(9)
C47 0.0299(10) 0.0576(14) 0.0303(11) -0.0008(10) -0.0048(8) -0.0172(10)
C48 0.0368(11) 0.0439(12) 0.0290(10) -0.0069(9) -0.0005(8) -0.0187(9)
C49 0.0264(9) 0.0293(9) 0.0290(10) -0.0044(8) 0.0012(7) -0.0090(7)
C50 0.0411(12) 0.0410(12) 0.0542(15) -0.0215(11) 0.0126(10) -0.0122(10)
C51 0.152(6) 0.062(4) 0.050(3) -0.005(3) -0.032(4) -0.048(4)

loop_
_atom_type_symbol
_atom_type_description
_atom_type_scat_dispersion_real
_atom_type_scat_dispersion_imag
_atom_type_scat_source
C C 0.0181 0.0091 'International Tables Vol C Tables 4.2.6.8 and 6.1.1.4'
H H 0.0000 0.0000 'International Tables Vol C Tables 4.2.6.8 and 6.1.1.4'
Cl Cl 0.3639 0.7018 'International Tables Vol C Tables 4.2.6.8 and 6.1.1.4'
N N 0.0311 0.0180 'International Tables Vol C Tables 4.2.6.8 and 6.1.1.4'

loop_
_geom_angle_atom_site_label_1
_geom_angle_atom_site_label_2
_geom_angle_atom_site_label_3
_geom_angle
C7 N1 C8 116.9(8)
C7' N1' C8' 118.7(13)
C10' N2' C7' 116.5(10)
C10 N2 C7 115.9(6)
C23 N3 C32 122.11(16)
C23 N3 C20 118.87(15)
C32 N3 C20 118.90(15)
C40 N4 C41 108.18(15)
C40 N4 C44 126.41(15)
C41 N4 C44 125.36(15)
C4 C3 C2 120.0
C4 C3 H3 120.0
C2 C3 H3 120.0
C3 C4 C5 120.0
C3 C4 C7 119.2(5)
C5 C4 C7 120.8(5)
C6 C5 C4 120.0
C6 C5 H5 120.0
C4 C5 H5 120.0
C5 C6 C1 120.0
C5 C6 H6 120.0
C1 C6 H6 120.0
C6 C1 C2 120.0
C6 C1 H1 120.0
C2 C1 H1 120.0
C1 C2 C3 120.0
C1 C2 H2 120.0
C3 C2 H2 120.0
C2' C3' C4' 120.0
C2' C3' H3' 120.0
C4' C3' H3' 120.0
C1' C2' C3' 120.0
C1' C2' H2' 120.0
C3' C2' H2' 120.0
C6' C1' C2' 120.0
C6' C1' H1' 120.0
C2' C1' H1' 120.0
C1' C6' C5' 120.0
C1' C6' H6' 120.0
C5' C6' H6' 120.0
C4' C5' C6' 120.0
C4' C5' H5' 120.0
C6' C5' H5' 120.0
C5' C4' C3' 120.0
C5' C4' C7' 118.4(7)
C3' C4' C7' 121.6(7)
N1 C7 N2 126.6(6)
N1 C7 C4 117.8(7)
N2 C7 C4 115.6(6)
N1' C7' N2' 123.8(11)
N1' C7' C4' 118.7(11)
N2' C7' C4' 117.5(10)
N1 C8 C9 121.3(6)
N1 C8 C11 116.5(7)
C9 C8 C11 122.3(6)
N1' C8' C9' 120.6(11)
N1' C8' C11' 116.2(11)
C9' C8' C11' 123.2(10)
C10' C9' C8' 117.6(12)
C10' C9' H9' 121.2
C8' C9' H9' 121.2
C10 C9 C8 118.4(6)
C10 C9 H9 120.8
C8 C9 H9 120.8
N2 C10 C9 120.9(7)
N2 C10 C17 112.9(5)
C9 C10 C17 126.2(5)
N2' C10' C9' 122.9(12)
N2' C10' C17 110.3(10)
C9' C10' C17 126.8(10)
C13 C12 C11 120.0
C13 C12 H12 120.0
C11 C12 H12 120.0
C12 C13 C14 120.0
C12 C13 H13 120.0
C14 C13 H13 120.0
C13 C14 C15 120.0
C13 C14 H14 120.0
C15 C14 H14 120.0
C16 C15 C14 120.0
C16 C15 H15 120.0
C14 C15 H15 120.0
C15 C16 C11 120.0
C15 C16 H16 120.0
C11 C16 H16 120.0
C16 C11 C12 120.0
C16 C11 C8 121.3(4)
C12 C11 C8 118.7(4)
C11' C16' C15' 120.0
C11' C16' H16' 120.0
C15' C16' H16' 120.0
C16' C11' C12' 120.0
C16' C11' C8' 119.2(8)
C12' C11' C8' 120.8(8)
C11' C12' C13' 120.0
C11' C12' H12' 120.0
C13' C12' H12' 120.0
C14' C13' C12' 120.0
C14' C13' H13' 120.0
C12' C13' H13' 120.0
C13' C14' C15' 120.0
C13' C14' H14' 120.0
C15' C14' H14' 120.0
C14' C15' C16' 120.0
C14' C15' H15' 120.0
C16' C15' H15' 120.0
C22 C17 C18 118.56(18)
C22 C17 C10' 129.1(5)
C18 C17 C10' 112.3(5)
C22 C17 C10 116.1(3)
C18 C17 C10 125.4(3)
C19 C18 C17 120.9(2)
C19 C18 H18 119.6
C17 C18 H18 119.6
C20 C19 C18 119.7(2)
C20 C19 H19 120.2
C18 C19 H19 120.2
C19 C20 C21 120.12(18)
C19 C20 N3 120.03(18)
C21 C20 N3 119.84(18)
C20 C21 C22 119.89(19)
C20 C21 H21 120.1
C22 C21 H21 120.1
C17 C22 C21 120.85(19)
C17 C22 H22 119.6
C21 C22 H22 119.6
N3 C23 C28 120.09(17)
N3 C23 C24 120.05(17)
C28 C23 C24 119.85(17)
C25 C24 C23 120.76(19)
C25 C24 H24 119.6
C23 C24 H24 119.6
C24 C25 C26 120.0(2)
C24 C25 H25 120.0
C26 C25 H25 120.0
C25 C26 C27 119.13(19)
C25 C26 H26 120.4
C27 C26 H26 120.4
C26 C27 C28 122.28(19)
C26 C27 H27 118.9
C28 C27 H27 118.9
C27 C28 C23 117.96(18)
C27 C28 C29 118.96(17)
C23 C28 C29 123.07(16)
C28 C29 C33 112.13(15)
C28 C29 C30 107.74(15)
C33 C29 C30 108.95(15)
C28 C29 C31 106.21(16)
C33 C29 C31 108.76(15)
C30 C29 C31 113.09(16)
C29 C30 H30A 109.5
C29 C30 H30B 109.5
H30A C30 H30B 109.5
C29 C30 H30C 109.5
H30A C30 H30C 109.5
H30B C30 H30C 109.5
C29 C31 H31A 109.5
C29 C31 H31B 109.5
H31A C31 H31B 109.5
C29 C31 H31C 109.5
H31A C31 H31C 109.5
H31B C31 H31C 109.5
C33 C32 C43 121.43(17)
C33 C32 N3 121.16(16)
C43 C32 N3 117.40(16)
C32 C33 C34 117.19(16)
C32 C33 C29 121.33(16)
C34 C33 C29 121.48(15)
C41 C34 C33 119.23(16)
C41 C34 C35 104.82(15)
C33 C34 C35 135.91(17)
C36 C35 C40 116.78(17)
C36 C35 C34 136.38(18)
C40 C35 C34 106.83(15)
C37 C36 C35 120.06(19)
C37 C36 H36 120.0
C35 C36 H36 120.0
C36 C37 C38 121.41(19)
C36 C37 H37 119.3
C38 C37 H37 119.3
C39 C38 C37 120.82(18)
C39 C38 H38 119.6
C37 C38 H38 119.6
C38 C39 C40 117.52(19)
C38 C39 H39 121.2
C40 C39 H39 121.2
N4 C40 C39 127.13(18)
N4 C40 C35 109.50(16)
C39 C40 C35 123.37(18)
N4 C41 C42 126.62(17)
N4 C41 C34 110.65(16)
C42 C41 C34 122.57(17)
C43 C42 C41 117.66(18)
C43 C42 H42 121.2
C41 C42 H42 121.2
C42 C43 C32 121.84(17)
C42 C43 H43 119.1
C32 C43 H43 119.1
C49 C44 C45 120.35(18)
C49 C44 N4 119.47(17)
C45 C44 N4 120.17(18)
C44 C45 C46 119.1(2)
C44 C45 H45 120.4
C46 C45 H45 120.4
C47 C46 C45 120.5(2)
C47 C46 H46 119.7
C45 C46 H46 119.7
C46 C47 C48 120.2(2)
C46 C47 H47 119.9
C48 C47 H47 119.9
C49 C48 C47 120.0(2)
C49 C48 H48 120.0
C47 C48 H48 120.0
C48 C49 C44 119.90(19)
C48 C49 H49 120.1
C44 C49 H49 120.1
Cl4 C50 Cl6 112.4(4)
Cl5' C50 Cl6' 113.2(4)
Cl5' C50 Cl4' 108.5(6)
Cl6' C50 Cl4' 103.9(5)
Cl4 C50 Cl5 112.2(3)
Cl6 C50 Cl5 109.2(2)
Cl5' C50 H50A 110.3
Cl6' C50 H50A 110.3
Cl4' C50 H50A 110.3
Cl4 C50 H50 107.6
Cl6 C50 H50 107.6
Cl5 C50 H50 107.6
Cl3 C51 Cl2 117.2(4)
Cl3 C51 Cl1 110.8(4)
Cl2 C51 Cl1 106.5(3)
Cl3 C51 H51 107.3
Cl2 C51 H51 107.3
Cl1 C51 H51 107.3

loop_
_geom_bond_atom_site_label_1
_geom_bond_atom_site_label_2
_geom_bond_distance
Cl1 C51 1.816(7)
Cl2 C51 1.746(7)
Cl3 C51 1.663(6)
Cl4' C50 1.778(8)
Cl4 C50 1.745(5)
Cl5 C50 1.779(5)
Cl5' C50 1.720(6)
Cl6 C50 1.752(6)
Cl6' C50 1.758(9)
N1 C7 1.323(10)
N1 C8 1.343(11)
N1' C7' 1.338(19)
N1' C8' 1.351(16)
N2' C10' 1.344(13)
N2' C7' 1.364(16)
N2 C10 1.358(6)
N2 C7 1.362(7)
N3 C23 1.392(2)
N3 C32 1.412(2)
N3 C20 1.438(2)
N4 C40 1.383(2)
N4 C41 1.390(2)
N4 C44 1.421(2)
C3 C4 1.3900
C3 C2 1.3900
C3 H3 0.9500
C4 C5 1.3900
C4 C7 1.498(7)
C5 C6 1.3900
C5 H5 0.9500
C6 C1 1.3900
C6 H6 0.9500
C1 C2 1.3900
C1 H1 0.9500
C2 H2 0.9500
C3' C2' 1.3900
C3' C4' 1.3900
C3' H3' 0.9500
C2' C1' 1.3900
C2' H2' 0.9500
C1' C6' 1.3900
C1' H1' 0.9500
C6' C5' 1.3900
C6' H6' 0.9500
C5' C4' 1.3900
C5' H5' 0.9500
C4' C7' 1.505(11)
C8 C9 1.391(11)
C8 C11 1.479(6)
C8' C9' 1.385(14)
C8' C11' 1.482(13)
C9' C10' 1.370(14)
C9' H9' 0.9500
C9 C10 1.386(7)
C9 H9 0.9500
C10 C17 1.507(10)
C10' C17 1.496(17)
C12 C13 1.3900
C12 C11 1.3900
C12 H12 0.9500
C13 C14 1.3900
C13 H13 0.9500
C14 C15 1.3900
C14 H14 0.9500
C15 C16 1.3900
C15 H15 0.9500
C16 C11 1.3900
C16 H16 0.9500
C16' C11' 1.3900
C16' C15' 1.3900
C16' H16' 0.9500
C11' C12' 1.3900
C12' C13' 1.3900
C12' H12' 0.9500
C13' C14' 1.3900
C13' H13' 0.9500
C14' C15' 1.3900
C14' H14' 0.9500
C15' H15' 0.9500
C17 C22 1.386(3)
C17 C18 1.391(3)
C18 C19 1.389(3)
C18 H18 0.9500
C19 C20 1.381(3)
C19 H19 0.9500
C20 C21 1.381(3)
C21 C22 1.388(3)
C21 H21 0.9500
C22 H22 0.9500
C23 C28 1.398(3)
C23 C24 1.405(3)
C24 C25 1.383(3)
C24 H24 0.9500
C25 C26 1.386(3)
C25 H25 0.9500
C26 C27 1.387(3)
C26 H26 0.9500
C27 C28 1.398(3)
C27 H27 0.9500
C28 C29 1.529(3)
C29 C33 1.530(2)
C29 C30 1.543(3)
C29 C31 1.544(3)
C30 H30A 0.9800
C30 H30B 0.9800
C30 H30C 0.9800
C31 H31A 0.9800
C31 H31B 0.9800
C31 H31C 0.9800
C32 C33 1.404(2)
C32 C43 1.407(3)
C33 C34 1.425(3)
C34 C41 1.414(3)
C34 C35 1.474(2)
C35 C36 1.409(3)
C35 C40 1.415(3)
C36 C37 1.386(3)
C36 H36 0.9500
C37 C38 1.389(3)
C37 H37 0.9500
C38 C39 1.384(3)
C38 H38 0.9500
C39 C40 1.397(3)
C39 H39 0.9500
C41 C42 1.393(3)
C42 C43 1.369(3)
C42 H42 0.9500
C43 H43 0.9500
C44 C49 1.388(3)
C44 C45 1.389(3)
C45 C46 1.390(3)
C45 H45 0.9500
C46 C47 1.379(4)
C46 H46 0.9500
C47 C48 1.383(3)
C47 H47 0.9500
C48 C49 1.383(3)
C48 H48 0.9500
C49 H49 0.9500
C50 H50A 1.0000
C50 H50 1.0000
C51 H51 1.0000

loop_
_geom_torsion_atom_site_label_1
_geom_torsion_atom_site_label_2
_geom_torsion_atom_site_label_3
_geom_torsion_atom_site_label_4
_geom_torsion
C2 C3 C4 C5 0.0
C2 C3 C4 C7 -178.6(6)
C3 C4 C5 C6 0.0
C7 C4 C5 C6 178.6(6)
C4 C5 C6 C1 0.0
C5 C6 C1 C2 0.0
C6 C1 C2 C3 0.0
C4 C3 C2 C1 0.0
C4' C3' C2' C1' 0.0
C3' C2' C1' C6' 0.0
C2' C1' C6' C5' 0.0
C1' C6' C5' C4' 0.0
C6' C5' C4' C3' 0.0
C6' C5' C4' C7' 179.8(9)
C2' C3' C4' C5' 0.0
C2' C3' C4' C7' -179.8(9)
C8 N1 C7 N2 -1.9(14)
C8 N1 C7 C4 179.1(8)
C10 N2 C7 N1 2.3(12)
C10 N2 C7 C4 -178.6(7)
C3 C4 C7 N1 -5.4(9)
C5 C4 C7 N1 175.9(6)
C3 C4 C7 N2 175.4(5)
C5 C4 C7 N2 -3.2(8)
C8' N1' C7' N2' 1(2)
C8' N1' C7' C4' -178.5(12)
C10' N2' C7' N1' 0.4(19)
C10' N2' C7' C4' 180.0(10)
C5' C4' C7' N1' -163.1(11)
C3' C4' C7' N1' 16.6(15)
C5' C4' C7' N2' 17.3(14)
C3' C4' C7' N2' -162.9(8)
C7 N1 C8 C9 -0.4(13)
C7 N1 C8 C11 179.4(7)
C7' N1' C8' C9' -1(2)
C7' N1' C8' C11' 177.4(13)
N1' C8' C9' C10' -0.2(19)
C11' C8' C9' C10' -178.7(12)
N1 C8 C9 C10 2.0(12)
C11 C8 C9 C10 -177.7(7)
C7 N2 C10 C9 -0.5(11)
C7 N2 C10 C17 -178.9(6)
C8 C9 C10 N2 -1.5(12)
C8 C9 C10 C17 176.6(7)
C7' N2' C10' C9' -1.9(19)
C7' N2' C10' C17 -179.8(10)
C8' C9' C10' N2' 2(2)
C8' C9' C10' C17 179.3(11)
C11 C12 C13 C14 0.0
C12 C13 C14 C15 0.0
C13 C14 C15 C16 0.0
C14 C15 C16 C11 0.0
C15 C16 C11 C12 0.0
C15 C16 C11 C8 -178.1(5)
C13 C12 C11 C16 0.0
C13 C12 C11 C8 178.2(5)
N1 C8 C11 C16 -161.2(6)
C9 C8 C11 C16 18.5(9)
N1 C8 C11 C12 20.6(9)
C9 C8 C11 C12 -159.6(6)
C15' C16' C11' C12' 0.0
C15' C16' C11' C8' -178.3(10)
N1' C8' C11' C16' -6.2(14)
C9' C8' C11' C16' 172.3(9)
N1' C8' C11' C12' 175.5(10)
C9' C8' C11' C12' -6.0(16)
C16' C11' C12' C13' 0.0
C8' C11' C12' C13' 178.3(10)
C11' C12' C13' C14' 0.0
C12' C13' C14' C15' 0.0
C13' C14' C15' C16' 0.0
C11' C16' C15' C14' 0.0
N2' C10' C17 C22 1.3(13)
C9' C10' C17 C22 -176.4(10)
N2' C10' C17 C18 -177.2(8)
C9' C10' C17 C18 5.0(15)
N2 C10 C17 C22 -178.8(5)
C9 C10 C17 C22 3.0(9)
N2 C10 C17 C18 1.0(8)
C9 C10 C17 C18 -177.2(6)
C22 C17 C18 C19 1.2(3)
C10' C17 C18 C19 179.9(6)
C10 C17 C18 C19 -178.6(4)
C17 C18 C19 C20 -0.1(3)
C18 C19 C20 C21 -0.9(3)
C18 C19 C20 N3 179.78(19)
C23 N3 C20 C19 90.5(2)
C32 N3 C20 C19 -93.5(2)
C23 N3 C20 C21 -88.8(2)
C32 N3 C20 C21 87.2(2)
C19 C20 C21 C22 0.7(3)
N3 C20 C21 C22 -179.94(17)
C18 C17 C22 C21 -1.3(3)
C10' C17 C22 C21 -179.8(7)
C10 C17 C22 C21 178.4(4)
C20 C21 C22 C17 0.4(3)
C32 N3 C23 C28 1.2(3)
C20 N3 C23 C28 177.05(19)
C32 N3 C23 C24 -178.0(2)
C20 N3 C23 C24 -2.2(3)
N3 C23 C24 C25 178.9(2)
C28 C23 C24 C25 -0.3(3)
C23 C24 C25 C26 0.3(4)
C24 C25 C26 C27 0.0(4)
C25 C26 C27 C28 -0.2(4)
C26 C27 C28 C23 0.2(3)
C26 C27 C28 C29 178.9(2)
N3 C23 C28 C27 -179.16(19)
C24 C23 C28 C27 0.1(3)
N3 C23 C28 C29 2.1(3)
C24 C23 C28 C29 -178.63(19)
C27 C28 C29 C33 178.00(18)
C23 C28 C29 C33 -3.3(3)
C27 C28 C29 C30 58.1(2)
C23 C28 C29 C30 -123.2(2)
C27 C28 C29 C31 -63.3(2)
C23 C28 C29 C31 115.4(2)
C23 N3 C32 C33 -3.0(3)
C20 N3 C32 C33 -178.91(18)
C23 N3 C32 C43 178.01(19)
C20 N3 C32 C43 2.1(3)
C43 C32 C33 C34 0.4(3)
N3 C32 C33 C34 -178.53(18)
C43 C32 C33 C29 -179.58(18)
N3 C32 C33 C29 1.5(3)
C28 C29 C33 C32 1.5(3)
C30 C29 C33 C32 120.63(19)
C31 C29 C33 C32 -115.7(2)
C28 C29 C33 C34 -178.49(17)
C30 C29 C33 C34 -59.3(2)
C31 C29 C33 C34 64.4(2)
C32 C33 C34 C41 -2.7(3)
C29 C33 C34 C41 177.30(17)
C32 C33 C34 C35 174.5(2)
C29 C33 C34 C35 -5.5(3)
C41 C34 C35 C36 178.8(2)
C33 C34 C35 C36 1.4(4)
C41 C34 C35 C40 -0.3(2)
C33 C34 C35 C40 -177.8(2)
C40 C35 C36 C37 0.8(3)
C34 C35 C36 C37 -178.3(2)
C35 C36 C37 C38 -1.6(3)
C36 C37 C38 C39 0.5(3)
C37 C38 C39 C40 1.2(3)
C41 N4 C40 C39 -179.73(19)
C44 N4 C40 C39 2.8(3)
C41 N4 C40 C35 1.2(2)
C44 N4 C40 C35 -176.28(17)
C38 C39 C40 N4 179.00(18)
C38 C39 C40 C35 -2.0(3)
C36 C35 C40 N4 -179.85(16)
C34 C35 C40 N4 -0.5(2)
C36 C35 C40 C39 1.0(3)
C34 C35 C40 C39 -179.66(17)
C40 N4 C41 C42 174.2(2)
C44 N4 C41 C42 -8.4(3)
C40 N4 C41 C34 -1.4(2)
C44 N4 C41 C34 176.08(17)
C33 C34 C41 N4 179.01(16)
C35 C34 C41 N4 1.1(2)
C33 C34 C41 C42 3.2(3)
C35 C34 C41 C42 -174.72(19)
N4 C41 C42 C43 -176.4(2)
C34 C41 C42 C43 -1.3(3)
C41 C42 C43 C32 -1.1(3)
C33 C32 C43 C42 1.6(3)
N3 C32 C43 C42 -179.5(2)
C40 N4 C44 C49 126.1(2)
C41 N4 C44 C49 -51.0(3)
C40 N4 C44 C45 -53.1(3)
C41 N4 C44 C45 129.9(2)
C49 C44 C45 C46 -1.3(3)
N4 C44 C45 C46 177.81(18)
C44 C45 C46 C47 1.8(3)
C45 C46 C47 C48 -0.4(3)
C46 C47 C48 C49 -1.4(3)
C47 C48 C49 C44 1.9(3)
C45 C44 C49 C48 -0.5(3)
N4 C44 C49 C48 -179.64(17)
